data_7703258
loop_
_publ_author_name
'Kn\"ofel, Nicolai D'
'Schoo, Christoph'
'Seifert, Tim P.'
'Roesky, Peter W.'

_publ_section_title
;
 A dimolybdenum paddlewheel as a building block for heteromultimetallic
 structures.
;
_journal_issue 5
_journal_name_full 'Dalton transactions (Cambridge, England : 2003)'
_journal_page_first 1513
_journal_page_last 1521
_journal_paper_doi 10.1039/c9dt04167b
_journal_volume 49
_journal_year 2020
_chemical_formula_moiety '0.5(C120 H112 Au8 Cl8 Mo4 O16 P8), 2(C4 H8 O), 4[C4H8O]'
_chemical_formula_sum 'C84 H104 Au4 Cl4 Mo2 O14 P4'
_chemical_formula_weight 2583.09
_space_group_crystal_system orthorhombic
_space_group_IT_number 60
_space_group_name_Hall '-P 2n 2ab'
_space_group_name_H-M_alt 'P b c n'
_atom_sites_solution_hydrogens geom
_atom_sites_solution_primary dual
_audit_creation_date 2018-07-23
_audit_creation_method
;
Olex2 1.2-alpha
(compiled 2018.05.29 svn.r3508 for OlexSys, GUI svn.r5530)
;
_audit_update_record
;
2019-10-24 deposited with the CCDC.	2020-01-03 downloaded from the CCDC.
;
_cell_angle_alpha 90
_cell_angle_beta 90
_cell_angle_gamma 90
_cell_formula_units_Z 4
_cell_length_a 21.6562(7)
_cell_length_b 18.6547(7)
_cell_length_c 24.8118(7)
_cell_measurement_reflns_used 16917
_cell_measurement_temperature 150
_cell_measurement_theta_max 27.99
_cell_measurement_theta_min 1.66
_cell_volume 10023.7(6)
_computing_molecular_graphics 'Olex2 (Dolomanov et al., 2009)'
_computing_publication_material 'Olex2 (Dolomanov et al., 2009)'
_computing_structure_refinement 'ShelXL (Sheldrick, 2015)'
_computing_structure_solution 'ShelXT (Sheldrick, 2015)'
_diffrn_ambient_temperature 150.0
_diffrn_detector 'image plate (34 cm diameter)'
_diffrn_detector_area_resol_mean 6.67
_diffrn_detector_type 'STOE Imaging Plate'
_diffrn_measured_fraction_theta_full 0.995
_diffrn_measured_fraction_theta_max 0.987
_diffrn_measurement_details
;
 105 frames, detector distance = 100 mm
;
_diffrn_measurement_device '2-circle diffractometer'
_diffrn_measurement_device_type 'STOE IPDS II'
_diffrn_measurement_method 'rotation method, \w scans'
_diffrn_radiation_collimation '0.5 mm diameter, multiple pinhole'
_diffrn_radiation_monochromator 'plane graphite'
_diffrn_radiation_polarisn_norm 0
_diffrn_radiation_probe x-ray
_diffrn_radiation_type MoK\a
_diffrn_radiation_wavelength 0.71073
_diffrn_reflns_av_R_equivalents 0.1089
_diffrn_reflns_av_unetI/netI 0.1017
_diffrn_reflns_Laue_measured_fraction_full 0.995
_diffrn_reflns_Laue_measured_fraction_max 0.987
_diffrn_reflns_limit_h_max 26
_diffrn_reflns_limit_h_min -24
_diffrn_reflns_limit_k_max 23
_diffrn_reflns_limit_k_min -22
_diffrn_reflns_limit_l_max 30
_diffrn_reflns_limit_l_min -21
_diffrn_reflns_number 31447
_diffrn_reflns_point_group_measured_fraction_full 0.995
_diffrn_reflns_point_group_measured_fraction_max 0.987
_diffrn_reflns_theta_full 26.000
_diffrn_reflns_theta_max 26.132
_diffrn_reflns_theta_min 1.658
_diffrn_source 'sealed X-ray tube, 12 x 0.4 mm long-fine focus'
_diffrn_source_current 40
_diffrn_source_power 2.000
_diffrn_source_voltage 50
_exptl_absorpt_coefficient_mu 6.299
_exptl_absorpt_correction_T_max 0.6459
_exptl_absorpt_correction_T_min 0.2172
_exptl_absorpt_correction_type integration
_exptl_absorpt_process_details 'STOE XRED & LANA'
_exptl_crystal_colour 'clear colourless'
_exptl_crystal_colour_lustre clear
_exptl_crystal_colour_primary colourless
_exptl_crystal_density_diffrn 1.712
_exptl_crystal_description plate
_exptl_crystal_F_000 4992
_exptl_crystal_size_max 0.247
_exptl_crystal_size_mid 0.13
_exptl_crystal_size_min 0.058
_refine_diff_density_max 2.786
_refine_diff_density_min -1.529
_refine_diff_density_rms 0.230
_refine_ls_extinction_method none
_refine_ls_goodness_of_fit_ref 1.004
_refine_ls_hydrogen_treatment constr
_refine_ls_matrix_type full
_refine_ls_number_parameters 406
_refine_ls_number_reflns 9867
_refine_ls_number_restraints 150
_refine_ls_restrained_S_all 1.000
_refine_ls_R_factor_all 0.1423
_refine_ls_R_factor_gt 0.0737
_refine_ls_shift/su_max 0.001
_refine_ls_shift/su_mean 0.000
_refine_ls_structure_factor_coef Fsqd
_refine_ls_weighting_details 'w=1/[\s^2^(Fo^2^)+(0.1178P)^2^+48.7944P] where P=(Fo^2^+2Fc^2^)/3'
_refine_ls_weighting_scheme calc
_refine_ls_wR_factor_gt 0.1819
_refine_ls_wR_factor_ref 0.2283
_reflns_Friedel_coverage 0.000
_reflns_number_gt 5107
_reflns_number_total 9867
_reflns_threshold_expression 'I > 2\s(I)'
_cod_data_source_file c9dt04167b2.cif
_cod_data_source_block nk122
_cod_depositor_comments 'Adding full bibliography for 7703254--7703259.cif.'
_cod_database_code 7703258
_shelx_shelxl_version_number 2018/3
_shelx_space_group_comment
;
The symmetry employed for this shelxl refinement is uniquely defined
by the following loop, which should always be used as a source of
symmetry information in preference to the above space-group names.
They are only intended as comments.
;
_olex2_refinement_description
;
1. Fixed Uiso
 At 1.2 times of:
  All C(H) groups, All C(H,H) groups
2. Restrained distances
 C34-C33 \\sim C33-C32 \\sim C32-C31
 with sigma of 0.02
 O5-C34 \\sim O5-C31
 with sigma of 0.02
 O5-C33 \\sim O5-C32
 with sigma of 0.04
 C33-C31 \\sim C34-C32
 with sigma of 0.04
3. Rigid bond restraints
 C21, C22, C23, C24, C19, C20
 with sigma for 1-2 distances of 0.01 and sigma for 1-3 distances of 0.01
4. Uiso/Uaniso restraints and constraints
O5 \\sim C31 \\sim C32 \\sim C33 \\sim C34: within 2A with sigma of 0.04 and
sigma for terminal atoms of 0.08
C21 \\sim C22 \\sim C23 \\sim C24 \\sim C19 \\sim C20: within 2A with sigma of
0.04 and sigma for terminal atoms of 0.08
5. Rigid body (RIGU) restrains
 O5, C31, C32, C33, C34
 with sigma for 1-2 distances of 0.004 and sigma for 1-3 distances of 0.004
 C13, C14, C15, C10, C11, C12
 with sigma for 1-2 distances of 0.004 and sigma for 1-3 distances of 0.004
6.a Free rotating group:
 O5(C31,C32,C33,C34)
6.b Secondary CH2 refined with riding coordinates:
 C2(H2A,H2B), C3(H3A,H3B), C17(H17A,H17B), C18(H18A,H18B), C31(H31A,H31B),
 C32(H32A,H32B), C33(H33A,H33B), C34(H34A,H34B)
6.c Aromatic/amide H refined with riding coordinates:
 C5(H5), C6(H6), C7(H7), C8(H8), C9(H9), C11(H11), C12(H12), C13(H13),
 C14(H14), C15(H15), C20(H20), C21(H21), C22(H22), C23(H23), C24(H24), C26(H26),
  C27(H27), C28(H28), C29(H29), C30(H30)
;
_smtbx_masks_special_details
;
A solvent mask was calculated and 620 electrons were 
found in a volume of 3816\%A^3 in 1 void. 
This is consistent with the presence of 
4[C4H8O] per formula unit 
which account for 640.0 electrons.
;
_smtbx_masks_void_probe_radius 1.2
_smtbx_masks_void_truncation_radius 1.2
_olex2_diffrn_ambient_temperature_device 'Oxford Cryosystems'
_olex2_exptl_crystal_mounting_method 'The crystal was mounted on a None'
_olex2_submission_special_instructions 'No special instructions were received'

loop_
_space_group_symop_operation_xyz
'x, y, z'
'-x+1/2, -y+1/2, z+1/2'
'-x, y, -z+1/2'
'x+1/2, -y+1/2, -z'
'-x, -y, -z'
'x-1/2, y-1/2, -z-1/2'
'x, -y, z-1/2'
'-x-1/2, y-1/2, z'

loop_
_atom_site_label
_atom_site_type_symbol
_atom_site_fract_x
_atom_site_fract_y
_atom_site_fract_z
_atom_site_U_iso_or_equiv
_atom_site_adp_type
_atom_site_occupancy
_atom_site_site_symmetry_order
_atom_site_calc_flag
_atom_site_refinement_flags_posn
_atom_site_refinement_flags_adp
Au1 Au 0.19563(3) 0.65553(4) 0.58774(3) 0.0564(2) Uani 1 1 d . .
Au2 Au 0.44035(3) 0.47680(4) 0.21394(2) 0.0499(2) Uani 1 1 d . .
Mo1 Mo 0.51761(6) 0.55159(7) 0.49295(5) 0.0383(3) Uani 1 1 d . .
Cl1 Cl 0.1094(2) 0.6029(3) 0.5522(2) 0.0812(15) Uani 1 1 d . .
Cl2 Cl 0.4883(2) 0.3821(2) 0.17178(17) 0.0569(10) Uani 1 1 d . .
P1 P 0.2814(2) 0.7032(2) 0.62187(19) 0.0523(11) Uani 1 1 d . .
P2 P 0.3926(2) 0.5703(3) 0.25178(16) 0.0494(11) Uani 1 1 d . .
O1 O 0.4436(5) 0.5965(5) 0.5369(4) 0.045(3) Uani 1 1 d . .
O2 O 0.4069(4) 0.4882(5) 0.5535(4) 0.036(2) Uani 1 1 d . .
O3 O 0.4660(5) 0.5640(5) 0.4213(4) 0.041(2) Uani 1 1 d . .
O4 O 0.4265(5) 0.4551(6) 0.4368(4) 0.049(3) Uani 1 1 d . .
C1 C 0.4043(6) 0.5559(8) 0.5570(6) 0.035(3) Uani 1 1 d . .
C2 C 0.3516(8) 0.5874(9) 0.5895(6) 0.056(4) Uani 1 1 d . .
H2A H 0.311975 0.570102 0.574507 0.067 Uiso 1 1 calc R .
H2B H 0.354623 0.570208 0.627172 0.067 Uiso 1 1 calc R .
C3 C 0.3518(8) 0.6650(8) 0.5893(6) 0.048(4) Uani 1 1 d . .
H3A H 0.354262 0.682269 0.551632 0.058 Uiso 1 1 calc R .
H3B H 0.388910 0.682422 0.608616 0.058 Uiso 1 1 calc R .
C4 C 0.2891(8) 0.6922(10) 0.6942(7) 0.056(4) Uani 1 1 d . .
C5 C 0.3452(9) 0.6856(9) 0.7204(8) 0.065(5) Uani 1 1 d . .
H5 H 0.381990 0.688274 0.699666 0.078 Uiso 1 1 calc R .
C6 C 0.3499(11) 0.6759(12) 0.7724(9) 0.084(7) Uani 1 1 d . .
H6 H 0.389012 0.675310 0.789808 0.101 Uiso 1 1 calc R .
C7 C 0.2929(11) 0.6659(13) 0.8028(9) 0.088(7) Uani 1 1 d . .
H7 H 0.295134 0.653701 0.839918 0.105 Uiso 1 1 calc R .
C8 C 0.2386(10) 0.6733(12) 0.7800(9) 0.079(6) Uani 1 1 d . .
H8 H 0.201273 0.671210 0.799989 0.095 Uiso 1 1 calc R .
C9 C 0.2394(12) 0.6848(16) 0.7233(10) 0.102(8) Uani 1 1 d . .
H9 H 0.200728 0.687306 0.705298 0.123 Uiso 1 1 calc R .
C10 C 0.2880(8) 0.7975(9) 0.6129(9) 0.063(5) Uani 1 1 d . U
C11 C 0.2332(10) 0.8376(10) 0.6093(10) 0.076(6) Uani 1 1 d . U
H11 H 0.194616 0.813542 0.611765 0.092 Uiso 1 1 calc R .
C12 C 0.2340(10) 0.9088(10) 0.6024(11) 0.090(7) Uani 1 1 d . U
H12 H 0.196013 0.934226 0.601469 0.108 Uiso 1 1 calc R .
C13 C 0.2889(12) 0.9461(15) 0.5966(15) 0.132(12) Uani 1 1 d . U
H13 H 0.289860 0.996803 0.592911 0.158 Uiso 1 1 calc R .
C14 C 0.3408(11) 0.9063(11) 0.5966(10) 0.084(6) Uani 1 1 d . U
H14 H 0.378634 0.929881 0.588997 0.101 Uiso 1 1 calc R .
C15 C 0.3428(9) 0.8339(10) 0.6069(9) 0.071(5) Uani 1 1 d . U
H15 H 0.381214 0.809612 0.609859 0.085 Uiso 1 1 calc R .
C16 C 0.4315(7) 0.5107(7) 0.4094(5) 0.037(3) Uani 1 1 d . .
C17 C 0.3978(7) 0.5137(9) 0.3557(6) 0.046(4) Uani 1 1 d . .
H17A H 0.352784 0.512650 0.362644 0.055 Uiso 1 1 calc R .
H17B H 0.408396 0.470378 0.334685 0.055 Uiso 1 1 calc R .
C18 C 0.4127(8) 0.5795(9) 0.3221(6) 0.053(4) Uani 1 1 d . .
H18A H 0.457421 0.589590 0.324912 0.064 Uiso 1 1 calc R .
H18B H 0.390252 0.621159 0.337170 0.064 Uiso 1 1 calc R .
C19 C 0.3068(8) 0.5675(9) 0.2508(7) 0.056(4) Uani 1 1 d . U
C20 C 0.2761(8) 0.6277(10) 0.2632(8) 0.060(4) Uani 1 1 d . U
H20 H 0.298271 0.669456 0.273423 0.072 Uiso 1 1 calc R .
C21 C 0.2115(10) 0.6291(13) 0.2611(11) 0.090(6) Uani 1 1 d . U
H21 H 0.188360 0.670960 0.269454 0.108 Uiso 1 1 calc R .
C22 C 0.1832(9) 0.5645(12) 0.2457(10) 0.087(6) Uani 1 1 d . U
H22 H 0.139388 0.562574 0.244508 0.105 Uiso 1 1 calc R .
C23 C 0.2144(11) 0.5064(15) 0.2328(12) 0.101(7) Uani 1 1 d . U
H23 H 0.192864 0.464057 0.222887 0.121 Uiso 1 1 calc R .
C24 C 0.2777(9) 0.5064(12) 0.2335(8) 0.071(5) Uani 1 1 d . U
H24 H 0.300588 0.465582 0.222333 0.086 Uiso 1 1 calc R .
C25 C 0.4134(8) 0.6554(10) 0.2207(7) 0.055(4) Uani 1 1 d . .
C26 C 0.4234(8) 0.6555(9) 0.1641(7) 0.056(4) Uani 1 1 d . .
H26 H 0.419285 0.612335 0.144130 0.067 Uiso 1 1 calc R .
C27 C 0.4388(9) 0.7178(11) 0.1383(8) 0.069(6) Uani 1 1 d . .
H27 H 0.449014 0.716093 0.101113 0.083 Uiso 1 1 calc R .
C28 C 0.4401(8) 0.7825(14) 0.1644(10) 0.083(7) Uani 1 1 d . .
H28 H 0.448396 0.825674 0.145383 0.099 Uiso 1 1 calc R .
C29 C 0.4284(10) 0.7829(11) 0.2208(9) 0.075(6) Uani 1 1 d . .
H29 H 0.428882 0.826872 0.240081 0.090 Uiso 1 1 calc R .
C30 C 0.4159(9) 0.7161(10) 0.2489(9) 0.067(5) Uani 1 1 d . .
H30 H 0.409643 0.715762 0.286808 0.080 Uiso 1 1 calc R .
O5 O 0.0591(6) 0.8156(6) 0.5019(5) 0.075(3) Uani 1 1 d D U
C31 C 0.1243(6) 0.8247(11) 0.4942(8) 0.148(9) Uani 1 1 d DG U
H31A H 0.146688 0.817849 0.528584 0.178 Uiso 1 1 calc R .
H31B H 0.133432 0.873329 0.480318 0.178 Uiso 1 1 calc R .
C32 C 0.1439(8) 0.7677(15) 0.4530(10) 0.188(11) Uani 1 1 d DG U
H32A H 0.154829 0.722004 0.470933 0.225 Uiso 1 1 calc R .
H32B H 0.179224 0.784216 0.431014 0.225 Uiso 1 1 calc R .
C33 C 0.0852(12) 0.7599(13) 0.4189(6) 0.167(10) Uani 1 1 d DG U
H33A H 0.082620 0.797803 0.391022 0.201 Uiso 1 1 calc R .
H33B H 0.083109 0.712349 0.401350 0.201 Uiso 1 1 calc R .
C34 C 0.0344(7) 0.7686(9) 0.4614(7) 0.118(7) Uani 1 1 d DG U
H34A H -0.003115 0.789685 0.445030 0.141 Uiso 1 1 calc R .
H34B H 0.023626 0.721598 0.477242 0.141 Uiso 1 1 calc R .

loop_
_atom_site_aniso_label
_atom_site_aniso_U_11
_atom_site_aniso_U_22
_atom_site_aniso_U_33
_atom_site_aniso_U_23
_atom_site_aniso_U_13
_atom_site_aniso_U_12
Au1 0.0532(4) 0.0555(4) 0.0606(4) -0.0009(3) -0.0028(3) 0.0087(3)
Au2 0.0430(4) 0.0725(5) 0.0341(3) 0.0005(3) -0.0035(3) 0.0012(3)
Mo1 0.0415(7) 0.0445(7) 0.0289(6) 0.0013(5) 0.0014(6) 0.0009(6)
Cl1 0.062(3) 0.075(3) 0.106(4) -0.011(3) -0.019(3) 0.005(3)
Cl2 0.053(2) 0.073(3) 0.045(2) -0.009(2) -0.0006(19) 0.000(2)
P1 0.051(3) 0.052(3) 0.054(3) -0.002(2) 0.008(2) 0.011(2)
P2 0.045(2) 0.075(3) 0.0287(19) 0.004(2) -0.0016(18) 0.004(2)
O1 0.057(7) 0.054(6) 0.025(5) -0.002(5) -0.014(5) 0.007(5)
O2 0.030(5) 0.040(6) 0.039(5) 0.008(4) -0.003(4) -0.002(4)
O3 0.052(6) 0.048(6) 0.024(5) 0.004(4) 0.000(5) 0.002(5)
O4 0.045(6) 0.069(7) 0.033(6) 0.003(5) -0.005(5) 0.005(5)
C1 0.029(7) 0.039(8) 0.036(8) 0.004(6) 0.003(6) 0.006(6)
C2 0.051(10) 0.076(12) 0.041(9) 0.002(8) 0.016(8) 0.019(9)
C3 0.069(11) 0.048(9) 0.028(7) 0.005(7) 0.000(8) 0.002(8)
C4 0.047(10) 0.060(11) 0.061(11) -0.004(9) 0.002(9) 0.005(8)
C5 0.070(13) 0.049(10) 0.076(14) -0.030(10) -0.013(11) 0.027(9)
C6 0.090(17) 0.089(15) 0.074(15) -0.033(12) -0.006(13) 0.026(13)
C7 0.090(18) 0.115(19) 0.059(13) 0.013(12) 0.016(12) 0.030(15)
C8 0.050(12) 0.108(17) 0.079(15) -0.016(13) 0.002(11) 0.004(11)
C9 0.069(15) 0.17(3) 0.070(15) 0.000(16) 0.018(12) -0.016(16)
C10 0.052(8) 0.046(8) 0.089(14) -0.013(9) 0.012(9) 0.003(6)
C11 0.061(9) 0.049(7) 0.119(18) 0.001(10) -0.007(11) 0.009(7)
C12 0.069(10) 0.045(8) 0.16(2) 0.014(11) -0.017(13) 0.004(7)
C13 0.067(11) 0.092(13) 0.24(4) 0.043(19) -0.022(16) -0.008(7)
C14 0.069(10) 0.062(9) 0.121(18) 0.013(11) 0.001(12) -0.020(8)
C15 0.058(8) 0.067(9) 0.089(14) 0.002(10) -0.007(10) -0.012(7)
C16 0.057(10) 0.032(8) 0.021(6) -0.014(6) -0.004(7) 0.018(7)
C17 0.027(8) 0.072(11) 0.038(8) 0.001(8) -0.006(6) 0.012(7)
C18 0.051(10) 0.067(11) 0.041(9) -0.014(8) -0.015(8) 0.023(9)
C19 0.063(9) 0.062(9) 0.043(8) 0.020(7) -0.020(8) 0.013(6)
C20 0.049(8) 0.070(9) 0.062(10) 0.005(8) 0.005(8) -0.007(7)
C21 0.053(8) 0.082(11) 0.134(17) 0.023(12) 0.012(12) -0.005(8)
C22 0.040(9) 0.105(13) 0.117(17) 0.009(13) -0.010(11) 0.001(7)
C23 0.063(9) 0.113(13) 0.127(17) -0.036(14) -0.025(13) 0.004(9)
C24 0.062(9) 0.087(10) 0.065(11) -0.012(9) -0.011(10) 0.009(8)
C25 0.041(9) 0.082(13) 0.042(9) 0.005(9) -0.015(8) 0.009(9)
C26 0.063(11) 0.059(10) 0.044(9) -0.007(8) -0.006(8) 0.009(9)
C27 0.075(13) 0.071(13) 0.063(12) 0.038(11) 0.007(10) 0.031(11)
C28 0.040(11) 0.103(18) 0.105(19) 0.041(15) -0.010(11) -0.008(11)
C29 0.078(14) 0.072(13) 0.076(15) 0.001(11) -0.004(11) 0.029(11)
C30 0.063(12) 0.060(12) 0.077(14) 0.014(11) -0.001(11) -0.004(10)
O5 0.098(9) 0.051(7) 0.076(8) 0.026(6) -0.020(7) 0.009(7)
C31 0.106(11) 0.16(2) 0.17(2) 0.012(15) -0.005(14) 0.008(13)
C32 0.151(16) 0.25(3) 0.16(2) 0.003(19) 0.006(14) 0.07(2)
C33 0.19(2) 0.18(2) 0.132(18) -0.028(16) -0.019(13) 0.090(19)
C34 0.133(14) 0.076(13) 0.144(17) -0.024(11) -0.043(12) 0.052(12)

loop_
_atom_type_symbol
_atom_type_description
_atom_type_scat_dispersion_real
_atom_type_scat_dispersion_imag
_atom_type_scat_source
Au Au -2.0133 8.8022 'International Tables Vol C Tables 4.2.6.8 and 6.1.1.4'
C C 0.0033 0.0016 'International Tables Vol C Tables 4.2.6.8 and 6.1.1.4'
Cl Cl 0.1484 0.1585 'International Tables Vol C Tables 4.2.6.8 and 6.1.1.4'
H H 0.0000 0.0000 'International Tables Vol C Tables 4.2.6.8 and 6.1.1.4'
Mo Mo -1.6832 0.6857 'International Tables Vol C Tables 4.2.6.8 and 6.1.1.4'
O O 0.0106 0.0060 'International Tables Vol C Tables 4.2.6.8 and 6.1.1.4'
P P 0.1023 0.0942 'International Tables Vol C Tables 4.2.6.8 and 6.1.1.4'

loop_
_geom_angle_atom_site_label_1
_geom_angle_atom_site_label_2
_geom_angle_atom_site_label_3
_geom_angle
_geom_angle_site_symmetry_1
_geom_angle_site_symmetry_3
P1 Au1 Cl1 178.00(17) . .
Cl2 Au2 Au2 83.55(11) . 3_655
P2 Au2 Au2 98.11(11) . 3_655
P2 Au2 Cl2 177.81(15) . .
Mo1 Mo1 O1 90.1(3) 5_666 .
Mo1 Mo1 O2 92.9(3) 5_666 5_666
Mo1 Mo1 O3 92.8(3) 5_666 .
Mo1 Mo1 O4 90.9(3) 5_666 5_666
O1 Mo1 O2 176.8(4) . 5_666
O1 Mo1 O4 91.8(4) . 5_666
O3 Mo1 O1 89.4(4) . .
O3 Mo1 O2 89.4(4) . 5_666
O3 Mo1 O4 176.1(4) . 5_666
O4 Mo1 O2 89.2(4) 5_666 5_666
C3 P1 Au1 111.4(6) . .
C4 P1 Au1 114.0(6) . .
C4 P1 C3 108.0(8) . .
C10 P1 Au1 114.4(7) . .
C10 P1 C3 104.9(8) . .
C10 P1 C4 103.3(9) . .
C18 P2 Au2 111.6(5) . .
C18 P2 C19 104.8(8) . .
C18 P2 C25 105.5(8) . .
C19 P2 Au2 115.8(6) . .
C25 P2 Au2 112.8(6) . .
C25 P2 C19 105.4(7) . .
C1 O1 Mo1 118.9(9) . .
C1 O2 Mo1 114.7(8) . 5_666
C16 O3 Mo1 114.8(8) . .
C16 O4 Mo1 116.6(10) . 5_666
O1 C1 O2 123.4(13) . .
O1 C1 C2 119.4(14) . .
O2 C1 C2 117.1(13) . .
C3 C2 C1 112.6(15) . .
C2 C3 P1 112.2(12) . .
C5 C4 P1 123.8(15) . .
C9 C4 P1 119.0(17) . .
C9 C4 C5 117(2) . .
C6 C5 C4 123(2) . .
C5 C6 C7 117(2) . .
C8 C7 C6 121(2) . .
C7 C8 C9 116(2) . .
C4 C9 C8 125(2) . .
C11 C10 P1 117.8(14) . .
C15 C10 P1 124.8(14) . .
C15 C10 C11 117.3(17) . .
C12 C11 C10 122(2) . .
C11 C12 C13 122(2) . .
C14 C13 C12 116(2) . .
C13 C14 C15 125(2) . .
C14 C15 C10 118(2) . .
O3 C16 C17 117.1(13) . .
O4 C16 O3 124.9(13) . .
O4 C16 C17 117.9(13) . .
C16 C17 C18 114.2(13) . .
C17 C18 P2 113.8(12) . .
C20 C19 P2 118.0(14) . .
C20 C19 C24 122.6(18) . .
C24 C19 P2 119.2(14) . .
C19 C20 C21 120.2(19) . .
C20 C21 C22 115(2) . .
C23 C22 C21 123(2) . .
C22 C23 C24 121(2) . .
C19 C24 C23 118(2) . .
C26 C25 P2 117.2(14) . .
C30 C25 P2 121.9(14) . .
C30 C25 C26 120.7(18) . .
C27 C26 C25 120.1(18) . .
C26 C27 C28 122.2(19) . .
C27 C28 C29 117.7(19) . .
C28 C29 C30 120(2) . .
C25 C30 C29 119(2) . .
C31 O5 C34 110.1 . .
O5 C31 C32 106.2 . .
C31 C32 C33 101.8 . .
C34 C33 C32 101.8 . .
O5 C34 C33 106.3 . .

loop_
_geom_bond_atom_site_label_1
_geom_bond_atom_site_label_2
_geom_bond_distance
_geom_bond_site_symmetry_2
Au1 Cl1 2.287(5) .
Au1 P1 2.227(5) .
Au2 Au2 3.1427(12) 3_655
Au2 Cl2 2.301(4) .
Au2 P2 2.234(5) .
Mo1 Mo1 2.100(3) 5_666
Mo1 O1 2.113(11) .
Mo1 O2 2.133(10) 5_666
Mo1 O3 2.113(9) .
Mo1 O4 2.127(10) 5_666
P1 C3 1.867(17) .
P1 C4 1.814(19) .
P1 C10 1.778(18) .
P2 C18 1.806(15) .
P2 C19 1.859(18) .
P2 C25 1.821(19) .
O1 C1 1.243(17) .
O2 C1 1.268(16) .
O3 C16 1.279(17) .
O4 C16 1.245(17) .
C1 C2 1.52(2) .
C2 C3 1.45(2) .
C4 C5 1.38(2) .
C4 C9 1.30(3) .
C5 C6 1.31(3) .
C6 C7 1.46(3) .
C7 C8 1.31(3) .
C8 C9 1.42(3) .
C10 C11 1.40(2) .
C10 C15 1.38(2) .
C11 C12 1.34(2) .
C12 C13 1.39(3) .
C13 C14 1.35(3) .
C14 C15 1.37(3) .
C16 C17 1.518(19) .
C17 C18 1.52(2) .
C19 C20 1.34(2) .
C19 C24 1.37(3) .
C20 C21 1.40(3) .
C21 C22 1.41(3) .
C22 C23 1.32(3) .
C23 C24 1.37(3) .
C25 C26 1.42(2) .
C25 C30 1.33(3) .
C26 C27 1.37(2) .
C27 C28 1.37(3) .
C28 C29 1.42(3) .
C29 C30 1.45(3) .
O5 C31 1.4366 .
O5 C34 1.4368 .
C31 C32 1.5326 .
C32 C33 1.5342 .
C33 C34 1.5311 .

loop_
_smtbx_masks_void_nr
_smtbx_masks_void_average_x
_smtbx_masks_void_average_y
_smtbx_masks_void_average_z
_smtbx_masks_void_volume
_smtbx_masks_void_count_electrons
_smtbx_masks_void_content
1 -0.645 -0.906 -0.388 3816.3 619.6 '2 thf'
